data_2239453
loop_
_publ_author_name
'Zhou, Mi'
'Shao, Ying'
'Xia, Yong-an'
'Liu, Xiao-Long'
'Sun, Xiao-Qiang'

_publ_section_title
;
 2-[2-(4-Methylpiperazin-1-yl)ethyl]isoindoline-1,3-dione
;
_journal_issue 3
_journal_name_full 'Acta Crystallographica Section E'
_journal_page_first o287
_journal_paper_doi 10.1107/S1600536814002232
_journal_volume 70
_journal_year 2014
_chemical_formula_iupac 'C15 H19 N3 O2'
_chemical_formula_moiety 'C15 H19 N3 O2'
_chemical_formula_sum 'C15 H19 N3 O2'
_chemical_formula_weight 273.33
_chemical_name_systematic
;
2-[2-(4-Methylpiperazin-1-yl)ethyl]isoindoline-1,3-dione
;
_space_group_IT_number 2
_symmetry_cell_setting triclinic
_symmetry_space_group_name_Hall '-P 1'
_symmetry_space_group_name_H-M 'P -1'
_atom_sites_solution_hydrogens geom
_atom_sites_solution_primary direct
_atom_sites_solution_secondary difmap
_audit_creation_method SHELXL-97
_cell_angle_alpha 96.260(4)
_cell_angle_beta 98.381(4)
_cell_angle_gamma 92.647(3)
_cell_formula_units_Z 2
_cell_length_a 6.9537(12)
_cell_length_b 8.4410(15)
_cell_length_c 12.563(2)
_cell_measurement_reflns_used 2417
_cell_measurement_temperature 296(2)
_cell_measurement_theta_max 29.01
_cell_measurement_theta_min 2.77
_cell_volume 723.7(2)
_computing_cell_refinement 'SAINT (Bruker, 2000)'
_computing_data_collection 'APEX2 (Bruker, 2000)'
_computing_data_reduction 'SAINT (Bruker, 2000)'
_computing_molecular_graphics 'SHELXTL (Sheldrick, 2008)'
_computing_publication_material 'SHELXTL (Sheldrick, 2008)'
_computing_structure_refinement 'SHELXL97 (Sheldrick, 2008)'
_computing_structure_solution 'SHELXS97 (Sheldrick, 2008)'
_diffrn_ambient_temperature 296(2)
_diffrn_measured_fraction_theta_full 0.982
_diffrn_measured_fraction_theta_max 0.982
_diffrn_measurement_device_type 'Bruker APEXII CCD'
_diffrn_measurement_method '\f and \w scans'
_diffrn_radiation_monochromator graphite
_diffrn_radiation_source 'fine-focus sealed tube'
_diffrn_radiation_type MoK\a
_diffrn_radiation_wavelength 0.71073
_diffrn_reflns_av_R_equivalents 0.0218
_diffrn_reflns_av_sigmaI/netI 0.0369
_diffrn_reflns_limit_h_max 8
_diffrn_reflns_limit_h_min -8
_diffrn_reflns_limit_k_max 9
_diffrn_reflns_limit_k_min -10
_diffrn_reflns_limit_l_max 15
_diffrn_reflns_limit_l_min -7
_diffrn_reflns_number 4194
_diffrn_reflns_theta_full 25.49
_diffrn_reflns_theta_max 25.49
_diffrn_reflns_theta_min 1.65
_diffrn_standards_number 0
_exptl_absorpt_coefficient_mu 0.085
_exptl_absorpt_correction_T_max 0.979
_exptl_absorpt_correction_T_min 0.975
_exptl_absorpt_correction_type multi-scan
_exptl_absorpt_process_details '(SADABS; Bruker, 2000)'
_exptl_crystal_colour COLORLESS
_exptl_crystal_density_diffrn 1.254
_exptl_crystal_density_method 'not measured'
_exptl_crystal_description block
_exptl_crystal_F_000 292
_exptl_crystal_size_max 0.30
_exptl_crystal_size_mid 0.28
_exptl_crystal_size_min 0.25
_refine_diff_density_max 0.169
_refine_diff_density_min -0.177
_refine_ls_extinction_coef 0.074(13)
_refine_ls_extinction_expression Fc^*^=kFc[1+0.001xFc^2^\l^3^/sin(2\q)]^-1/4^
_refine_ls_extinction_method 'SHELXL97 (Sheldrick, 2008)'
_refine_ls_goodness_of_fit_ref 1.009
_refine_ls_hydrogen_treatment constr
_refine_ls_matrix_type full
_refine_ls_number_parameters 183
_refine_ls_number_reflns 2654
_refine_ls_number_restraints 0
_refine_ls_restrained_S_all 1.009
_refine_ls_R_factor_all 0.0555
_refine_ls_R_factor_gt 0.0467
_refine_ls_shift/su_max 0.000
_refine_ls_shift/su_mean 0.000
_refine_ls_structure_factor_coef Fsqd
_refine_ls_weighting_details 'calc w=1/[\s^2^(Fo^2^)+(0.0987P)^2^+0.0970P] where P=(Fo^2^+2Fc^2^)/3'
_refine_ls_weighting_scheme calc
_refine_ls_wR_factor_gt 0.1453
_refine_ls_wR_factor_ref 0.1541
_reflns_number_gt 2206
_reflns_number_total 2654
_reflns_threshold_expression I>2\s(I)
_cod_data_source_file hb7071sup1.cif
_cod_data_source_block I
_cod_database_code 2239453
_cod_database_fobs_code 2239453

loop_
_symmetry_equiv_pos_as_xyz
'x, y, z'
'-x, -y, -z'

loop_
_atom_site_type_symbol
_atom_site_label
_atom_site_fract_x
_atom_site_fract_y
_atom_site_fract_z
_atom_site_U_iso_or_equiv
_atom_site_adp_type
_atom_site_calc_flag
_atom_site_refinement_flags
_atom_site_occupancy
_atom_site_symmetry_multiplicity
C C1 0.7472(2) 0.1040(2) 0.64462(16) 0.0663(5) Uani d . 1 1
H H1 0.7495 0.1864 0.7004 0.080 Uiso calc R 1 1
C C2 0.7384(3) -0.0535(3) 0.6639(2) 0.0853(7) Uani d . 1 1
H H2 0.7335 -0.0780 0.7339 0.102 Uiso calc R 1 1
C C3 0.7366(3) -0.1743(3) 0.5820(3) 0.0952(9) Uani d . 1 1
H H3 0.7321 -0.2795 0.5976 0.114 Uiso calc R 1 1
C C4 0.7415(3) -0.1437(2) 0.4756(2) 0.0866(8) Uani d . 1 1
H H4 0.7398 -0.2263 0.4200 0.104 Uiso calc R 1 1
C C5 0.7489(2) 0.0147(2) 0.45574(15) 0.0583(5) Uani d . 1 1
C C6 0.75250(19) 0.13529(18) 0.53922(13) 0.0490(4) Uani d . 1 1
C C7 0.7637(2) 0.28929(18) 0.49368(12) 0.0470(4) Uani d . 1 1
C C8 0.7547(2) 0.0895(2) 0.35403(15) 0.0623(5) Uani d . 1 1
C C9 0.7949(2) 0.3733(3) 0.31185(14) 0.0682(5) Uani d . 1 1
H H9A 0.8471 0.3229 0.2500 0.082 Uiso calc R 1 1
H H9B 0.8920 0.4539 0.3501 0.082 Uiso calc R 1 1
C C10 0.6130(3) 0.4551(2) 0.27092(14) 0.0618(5) Uani d . 1 1
H H10A 0.5547 0.4975 0.3328 0.074 Uiso calc R 1 1
H H10B 0.6512 0.5447 0.2348 0.074 Uiso calc R 1 1
C C11 0.5329(2) 0.3035(2) 0.09326(13) 0.0585(4) Uani d . 1 1
H H11A 0.6436 0.2385 0.1059 0.070 Uiso calc R 1 1
H H11B 0.5750 0.3973 0.0624 0.070 Uiso calc R 1 1
C C12 0.3737(3) 0.2097(2) 0.01439(13) 0.0613(5) Uani d . 1 1
H H12A 0.4212 0.1801 -0.0534 0.074 Uiso calc R 1 1
H H12B 0.3373 0.1124 0.0431 0.074 Uiso calc R 1 1
C C13 0.1346(2) 0.3462(2) 0.09674(13) 0.0534(4) Uani d . 1 1
H H13A 0.0968 0.2504 0.1267 0.064 Uiso calc R 1 1
H H13B 0.0211 0.4083 0.0848 0.064 Uiso calc R 1 1
C C14 0.2917(2) 0.44238(19) 0.17559(12) 0.0532(4) Uani d . 1 1
H H14A 0.3254 0.5402 0.1467 0.064 Uiso calc R 1 1
H H14B 0.2430 0.4712 0.2432 0.064 Uiso calc R 1 1
C C15 0.0515(3) 0.2147(3) -0.08443(17) 0.0777(6) Uani d . 1 1
H H15A 0.0143 0.1167 -0.0585 0.117 Uiso calc R 1 1
H H15B 0.0996 0.1915 -0.1519 0.117 Uiso calc R 1 1
H H15C -0.0595 0.2779 -0.0951 0.117 Uiso calc R 1 1
N N1 0.46613(18) 0.35309(15) 0.19655(9) 0.0484(3) Uani d . 1 1
N N2 0.20302(19) 0.30264(16) -0.00548(10) 0.0541(4) Uani d . 1 1
N N3 0.76325(17) 0.25325(17) 0.38367(10) 0.0521(4) Uani d . 1 1
O O1 0.77364(19) 0.42351(14) 0.54040(10) 0.0671(4) Uani d . 1 1
O O2 0.7541(2) 0.0268(2) 0.26330(12) 0.0968(6) Uani d . 1 1

loop_
_atom_site_aniso_label
_atom_site_aniso_U_11
_atom_site_aniso_U_22
_atom_site_aniso_U_33
_atom_site_aniso_U_12
_atom_site_aniso_U_13
_atom_site_aniso_U_23
C1 0.0513(9) 0.0830(13) 0.0639(11) 0.0043(8) -0.0028(8) 0.0210(9)
C2 0.0537(11) 0.0913(16) 0.1136(18) 0.0011(10) -0.0070(11) 0.0526(15)
C3 0.0492(11) 0.0704(14) 0.164(3) 0.0016(9) -0.0154(13) 0.0502(17)
C4 0.0445(9) 0.0536(11) 0.149(2) 0.0062(7) -0.0133(11) -0.0109(12)
C5 0.0338(7) 0.0555(9) 0.0795(12) 0.0077(6) -0.0046(7) -0.0040(8)
C6 0.0329(7) 0.0546(9) 0.0564(9) 0.0042(6) -0.0025(6) 0.0048(7)
C7 0.0382(7) 0.0555(9) 0.0436(8) 0.0009(6) -0.0003(6) -0.0014(6)
C8 0.0384(8) 0.0796(12) 0.0612(10) 0.0113(7) 0.0005(7) -0.0197(8)
C9 0.0503(9) 0.1015(14) 0.0504(9) -0.0138(9) 0.0030(7) 0.0131(9)
C10 0.0672(10) 0.0666(10) 0.0485(9) -0.0100(8) 0.0004(7) 0.0109(7)
C11 0.0535(9) 0.0802(11) 0.0439(8) 0.0120(8) 0.0104(7) 0.0087(8)
C12 0.0636(10) 0.0726(11) 0.0466(9) 0.0210(8) 0.0065(7) -0.0027(8)
C13 0.0515(9) 0.0584(9) 0.0511(9) 0.0121(7) 0.0080(7) 0.0067(7)
C14 0.0598(9) 0.0564(9) 0.0442(8) 0.0118(7) 0.0090(7) 0.0040(7)
C15 0.0771(13) 0.0777(13) 0.0673(12) 0.0170(10) -0.0150(10) -0.0104(10)
N1 0.0503(7) 0.0565(8) 0.0385(7) 0.0033(5) 0.0062(5) 0.0066(5)
N2 0.0588(8) 0.0588(8) 0.0423(7) 0.0119(6) 0.0009(6) 0.0015(6)
N3 0.0424(7) 0.0677(9) 0.0434(7) 0.0035(5) 0.0020(5) -0.0005(6)
O1 0.0850(9) 0.0542(7) 0.0564(7) 0.0002(6) 0.0027(6) -0.0058(5)
O2 0.0825(10) 0.1228(13) 0.0717(9) 0.0219(9) 0.0034(7) -0.0439(9)

loop_
_atom_type_symbol
_atom_type_description
_atom_type_scat_dispersion_real
_atom_type_scat_dispersion_imag
_atom_type_scat_source
C C 0.0033 0.0016 'International Tables Vol C Tables 4.2.6.8 and 6.1.1.4'
H H 0.0000 0.0000 'International Tables Vol C Tables 4.2.6.8 and 6.1.1.4'
N N 0.0061 0.0033 'International Tables Vol C Tables 4.2.6.8 and 6.1.1.4'
O O 0.0106 0.0060 'International Tables Vol C Tables 4.2.6.8 and 6.1.1.4'

loop_
_geom_angle_atom_site_label_1
_geom_angle_atom_site_label_2
_geom_angle_atom_site_label_3
_geom_angle
C2 C1 C6 117.6(2)
C2 C1 H1 121.2
C6 C1 H1 121.2
C3 C2 C1 121.1(2)
C3 C2 H2 119.4
C1 C2 H2 119.4
C2 C3 C4 121.6(2)
C2 C3 H3 119.2
C4 C3 H3 119.2
C5 C4 C3 117.5(2)
C5 C4 H4 121.3
C3 C4 H4 121.3
C6 C5 C4 120.36(19)
C6 C5 C8 107.93(15)
C4 C5 C8 131.71(19)
C5 C6 C1 121.86(17)
C5 C6 C7 107.87(15)
C1 C6 C7 130.27(15)
O1 C7 N3 124.58(15)
O1 C7 C6 128.68(14)
N3 C7 C6 106.73(13)
O2 C8 N3 124.7(2)
O2 C8 C5 129.28(19)
N3 C8 C5 106.01(14)
N3 C9 C10 114.32(13)
N3 C9 H9A 108.7
C10 C9 H9A 108.7
N3 C9 H9B 108.7
C10 C9 H9B 108.7
H9A C9 H9B 107.6
N1 C10 C9 114.94(15)
N1 C10 H10A 108.5
C9 C10 H10A 108.5
N1 C10 H10B 108.5
C9 C10 H10B 108.5
H10A C10 H10B 107.5
N1 C11 C12 111.26(13)
N1 C11 H11A 109.4
C12 C11 H11A 109.4
N1 C11 H11B 109.4
C12 C11 H11B 109.4
H11A C11 H11B 108.0
N2 C12 C11 111.05(14)
N2 C12 H12A 109.4
C11 C12 H12A 109.4
N2 C12 H12B 109.4
C11 C12 H12B 109.4
H12A C12 H12B 108.0
N2 C13 C14 110.46(13)
N2 C13 H13A 109.6
C14 C13 H13A 109.6
N2 C13 H13B 109.6
C14 C13 H13B 109.6
H13A C13 H13B 108.1
N1 C14 C13 111.53(13)
N1 C14 H14A 109.3
C13 C14 H14A 109.3
N1 C14 H14B 109.3
C13 C14 H14B 109.3
H14A C14 H14B 108.0
N2 C15 H15A 109.5
N2 C15 H15B 109.5
H15A C15 H15B 109.5
N2 C15 H15C 109.5
H15A C15 H15C 109.5
H15B C15 H15C 109.5
C10 N1 C14 108.35(13)
C10 N1 C11 112.08(13)
C14 N1 C11 108.84(12)
C13 N2 C15 111.53(14)
C13 N2 C12 108.61(12)
C15 N2 C12 111.25(13)
C7 N3 C8 111.45(15)
C7 N3 C9 123.36(15)
C8 N3 C9 124.69(15)

loop_
_geom_bond_atom_site_label_1
_geom_bond_atom_site_label_2
_geom_bond_distance
C1 C2 1.377(3)
C1 C6 1.384(3)
C1 H1 0.9300
C2 C3 1.366(4)
C2 H2 0.9300
C3 C4 1.394(4)
C3 H3 0.9300
C4 C5 1.386(3)
C4 H4 0.9300
C5 C6 1.376(2)
C5 C8 1.490(3)
C6 C7 1.480(2)
C7 O1 1.2120(19)
C7 N3 1.382(2)
C8 O2 1.202(2)
C8 N3 1.388(2)
C9 N3 1.458(2)
C9 C10 1.519(3)
C9 H9A 0.9700
C9 H9B 0.9700
C10 N1 1.457(2)
C10 H10A 0.9700
C10 H10B 0.9700
C11 N1 1.466(2)
C11 C12 1.504(2)
C11 H11A 0.9700
C11 H11B 0.9700
C12 N2 1.459(2)
C12 H12A 0.9700
C12 H12B 0.9700
C13 N2 1.450(2)
C13 C14 1.503(2)
C13 H13A 0.9700
C13 H13B 0.9700
C14 N1 1.464(2)
C14 H14A 0.9700
C14 H14B 0.9700
C15 N2 1.451(2)
C15 H15A 0.9600
C15 H15B 0.9600
C15 H15C 0.9600

loop_
_geom_hbond_atom_site_label_D
_geom_hbond_atom_site_label_H
_geom_hbond_atom_site_label_A
_geom_hbond_site_symmetry_A
_geom_hbond_distance_DH
_geom_hbond_distance_HA
_geom_hbond_distance_DA
_geom_hbond_angle_DHA
_geom_hbond_publ_flag
C3 H3 O1 1_545 0.93 2.57 3.406(3) 149 yes
C15 H15B O2 2_655 0.96 2.53 3.343(3) 142 yes
